data_7055566
loop_
_publ_author_name
'Molitor, Sebastian'
'Mahler, Christoph'
'Gessner, Viktoria H.'

_publ_section_title
;
 Synthesis and Solid-State Structures of Gold(I) Complexes of Diphosphines
;
_journal_name_full 'New J. Chem.'
_journal_paper_doi 10.1039/C6NJ00786D
_journal_year 2016
_chemical_formula_moiety 'C28 H28 Au2 Cl2 O4 P2'
_chemical_formula_sum 'C28 H28 Au2 Cl2 O4 P2'
_chemical_formula_weight 955.28
_space_group_crystal_system monoclinic
_space_group_IT_number 15
_space_group_name_Hall '-C 2yc'
_space_group_name_H-M_alt 'C 1 2/c 1'
_symmetry_space_group_name_Hall '-C 2yc'
_symmetry_space_group_name_H-M 'C 1 2/c 1'
_atom_sites_solution_hydrogens geom
_audit_creation_method SHELXL-2014/7
_audit_update_record
;
2016-03-10 deposited with the CCDC.
2016-05-16 downloaded from the CCDC.
;
_cell_angle_alpha 90
_cell_angle_beta 100.885(6)
_cell_angle_gamma 90
_cell_formula_units_Z 4
_cell_length_a 15.401(2)
_cell_length_b 12.9857(19)
_cell_length_c 14.468(3)
_cell_measurement_reflns_used 3972
_cell_measurement_temperature 100(2)
_cell_measurement_theta_max 26.10
_cell_measurement_theta_min 2.87
_cell_volume 2841.4(8)
_computing_cell_refinement 'Saint+ ver. 7.68A (Bruker AXS)'
_computing_data_collection 'APEX2 ver. 2014.9 (Bruker AXS)'
_computing_data_reduction 'Saint+ ver. 7.68A (Bruker AXS)'
_computing_molecular_graphics 'ShelXLe (Huebschle et all, 2011)'
_computing_publication_material 'SHELXL-2014/6 (Sheldrick, 2014)'
_computing_structure_refinement 'SHELXL-2014/7 (Sheldrick, 2014)'
_computing_structure_solution 'SHELXT 2014/4 (Sheldrick, 2014)'
_diffrn_ambient_temperature 100(2)
_diffrn_measured_fraction_theta_full 0.996
_diffrn_measured_fraction_theta_max 0.996
_diffrn_measurement_device_type 'Bruker APEX-II CCD'
_diffrn_measurement_method 'omega scans'
_diffrn_radiation_type MoK\a
_diffrn_radiation_wavelength 0.71073
_diffrn_reflns_av_R_equivalents 0.0403
_diffrn_reflns_av_unetI/netI 0.0353
_diffrn_reflns_Laue_measured_fraction_full 0.996
_diffrn_reflns_Laue_measured_fraction_max 0.996
_diffrn_reflns_limit_h_max 16
_diffrn_reflns_limit_h_min -18
_diffrn_reflns_limit_k_max 15
_diffrn_reflns_limit_k_min -15
_diffrn_reflns_limit_l_max 17
_diffrn_reflns_limit_l_min -17
_diffrn_reflns_number 11261
_diffrn_reflns_point_group_measured_fraction_full 0.996
_diffrn_reflns_point_group_measured_fraction_max 0.996
_diffrn_reflns_theta_full 24.999
_diffrn_reflns_theta_max 24.999
_diffrn_reflns_theta_min 3.323
_diffrn_source 'rotating-anode X-ray tube'
_exptl_absorpt_coefficient_mu 10.649
_exptl_absorpt_correction_T_max 0.7454
_exptl_absorpt_correction_T_min 0.5120
_exptl_absorpt_correction_type empirical
_exptl_absorpt_process_details sadabs
_exptl_crystal_colour colourless
_exptl_crystal_density_diffrn 2.233
_exptl_crystal_description plate
_exptl_crystal_F_000 1800
_exptl_crystal_size_max 0.160
_exptl_crystal_size_mid 0.120
_exptl_crystal_size_min 0.080
_refine_diff_density_max 0.612
_refine_diff_density_min -0.733
_refine_diff_density_rms 0.134
_refine_ls_extinction_method none
_refine_ls_goodness_of_fit_ref 1.030
_refine_ls_hydrogen_treatment constr
_refine_ls_matrix_type full
_refine_ls_number_parameters 174
_refine_ls_number_reflns 2502
_refine_ls_number_restraints 0
_refine_ls_restrained_S_all 1.030
_refine_ls_R_factor_all 0.0284
_refine_ls_R_factor_gt 0.0209
_refine_ls_shift/su_max 0.000
_refine_ls_shift/su_mean 0.000
_refine_ls_structure_factor_coef Fsqd
_refine_ls_weighting_details 'w=1/[\s^2^(Fo^2^)+(0.0141P)^2^+1.9654P] where P=(Fo^2^+2Fc^2^)/3'
_refine_ls_weighting_scheme calc
_refine_ls_wR_factor_gt 0.0386
_refine_ls_wR_factor_ref 0.0412
_reflns_Friedel_coverage 0.000
_reflns_number_gt 2152
_reflns_number_total 2502
_reflns_threshold_expression 'I > 2\s(I)'
_cod_data_source_file c6nj00786d2.cif
_cod_data_source_block sad
_cod_database_code 7055566
_shelx_shelxl_version_number 2014/7
_shelx_space_group_comment
;
The symmetry employed for this shelxl refinement is uniquely defined
by the following loop, which should always be used as a source of
symmetry information in preference to the above space-group names.
They are only intended as comments.
;
_shelx_estimated_absorpt_t_min 0.281
_shelx_estimated_absorpt_t_max 0.483

loop_
_space_group_symop_operation_xyz
'x, y, z'
'-x, y, -z+1/2'
'x+1/2, y+1/2, z'
'-x+1/2, y+1/2, -z+1/2'
'-x, -y, -z'
'x, -y, z-1/2'
'-x+1/2, -y+1/2, -z'
'x+1/2, -y+1/2, z-1/2'

loop_
_atom_site_label
_atom_site_type_symbol
_atom_site_fract_x
_atom_site_fract_y
_atom_site_fract_z
_atom_site_U_iso_or_equiv
_atom_site_adp_type
_atom_site_occupancy
_atom_site_site_symmetry_order
_atom_site_calc_flag
_atom_site_refinement_flags_posn
_atom_site_refinement_flags_adp
Au1 Au 0.05440(2) 0.37143(2) 0.15764(2) 0.01157(6) Uani 1 1 d . .
Cl1 Cl 0.13706(7) 0.24033(8) 0.23463(8) 0.0210(3) Uani 1 1 d . .
P1 P -0.01793(7) 0.49845(8) 0.07182(8) 0.0103(2) Uani 1 1 d . .
O1 O -0.41033(18) 0.4692(2) -0.0245(2) 0.0135(7) Uani 1 1 d . .
C1 C -0.1377(3) 0.4868(3) 0.0472(3) 0.0120(10) Uani 1 1 d . .
O2 O 0.10206(19) 0.9190(2) 0.2000(2) 0.0174(7) Uani 1 1 d . .
C2 C -0.1765(3) 0.4000(3) 0.0008(3) 0.0117(10) Uani 1 1 d . .
H2 H -0.1398 0.3456 -0.0132 0.014 Uiso 1 1 calc R U
C3 C -0.2675(3) 0.3906(3) -0.0255(3) 0.0112(9) Uani 1 1 d . .
H3 H -0.2929 0.3322 -0.0599 0.013 Uiso 1 1 calc R U
C4 C -0.3210(3) 0.4685(3) -0.0006(3) 0.0114(10) Uani 1 1 d . .
C5 C -0.2831(3) 0.5531(3) 0.0513(3) 0.0126(10) Uani 1 1 d . .
H5 H -0.3198 0.6039 0.0715 0.015 Uiso 1 1 calc R U
C6 C -0.1922(3) 0.5629(3) 0.0733(3) 0.0132(10) Uani 1 1 d . .
H6 H -0.1667 0.6221 0.1064 0.016 Uiso 1 1 calc R U
C7 C -0.4525(3) 0.3987(3) -0.0956(3) 0.0172(11) Uani 1 1 d . .
H7A H -0.5164 0.4116 -0.1089 0.026 Uiso 1 1 calc R U
H7B H -0.4413 0.3279 -0.0731 0.026 Uiso 1 1 calc R U
H7C H -0.4287 0.4085 -0.1531 0.026 Uiso 1 1 calc R U
C8 C 0.0130(3) 0.6253(3) 0.1153(3) 0.0110(9) Uani 1 1 d . .
C9 C -0.0286(3) 0.7150(3) 0.0739(3) 0.0126(10) Uani 1 1 d . .
H9 H -0.0783 0.7093 0.0242 0.015 Uiso 1 1 calc R U
C10 C 0.0022(3) 0.8109(3) 0.1048(3) 0.0135(10) Uani 1 1 d . .
H10 H -0.0280 0.8707 0.0779 0.016 Uiso 1 1 calc R U
C11 C 0.0768(3) 0.8213(3) 0.1746(3) 0.0120(10) Uani 1 1 d . .
C12 C 0.1204(3) 0.7335(3) 0.2158(3) 0.0129(10) Uani 1 1 d . .
H12 H 0.1721 0.7399 0.2630 0.015 Uiso 1 1 calc R U
C13 C 0.0873(3) 0.6369(3) 0.1868(3) 0.0148(10) Uani 1 1 d . .
H13 H 0.1159 0.5773 0.2162 0.018 Uiso 1 1 calc R U
C14 C 0.1831(3) 0.9341(3) 0.2655(3) 0.0214(11) Uani 1 1 d . .
H14A H 0.2315 0.9003 0.2419 0.032 Uiso 1 1 calc R U
H14B H 0.1779 0.9043 0.3265 0.032 Uiso 1 1 calc R U
H14C H 0.1954 1.0080 0.2731 0.032 Uiso 1 1 calc R U

loop_
_atom_site_aniso_label
_atom_site_aniso_U_11
_atom_site_aniso_U_22
_atom_site_aniso_U_33
_atom_site_aniso_U_23
_atom_site_aniso_U_13
_atom_site_aniso_U_12
Au1 0.01008(10) 0.01047(10) 0.01315(10) 0.00268(7) -0.00041(6) 0.00007(8)
Cl1 0.0171(6) 0.0155(6) 0.0281(7) 0.0092(5) -0.0018(5) 0.0018(5)
P1 0.0076(6) 0.0114(6) 0.0116(6) 0.0007(4) 0.0009(4) -0.0002(5)
O1 0.0060(16) 0.0122(16) 0.0212(18) -0.0050(13) -0.0006(12) 0.0009(14)
C1 0.007(2) 0.014(2) 0.014(2) 0.0008(18) 0.0011(18) 0.000(2)
O2 0.0178(18) 0.0105(16) 0.0219(19) -0.0040(13) -0.0015(14) -0.0030(15)
C2 0.010(2) 0.012(2) 0.014(2) 0.0051(17) 0.0061(18) 0.008(2)
C3 0.014(2) 0.006(2) 0.013(2) 0.0002(17) 0.0019(18) -0.001(2)
C4 0.007(2) 0.013(2) 0.013(2) 0.0040(18) -0.0003(18) -0.002(2)
C5 0.012(2) 0.016(2) 0.011(2) -0.0007(18) 0.0062(18) 0.005(2)
C6 0.014(2) 0.013(2) 0.013(2) -0.0020(18) 0.0041(18) -0.005(2)
C7 0.008(2) 0.020(3) 0.024(3) -0.004(2) 0.0044(19) -0.003(2)
C8 0.007(2) 0.014(2) 0.013(2) -0.0016(18) 0.0044(17) -0.003(2)
C9 0.008(2) 0.015(2) 0.016(3) -0.0013(18) 0.0048(18) 0.003(2)
C10 0.011(2) 0.012(2) 0.018(3) 0.0012(19) 0.0034(19) 0.004(2)
C11 0.012(3) 0.014(2) 0.011(2) 0.0004(18) 0.0054(18) -0.002(2)
C12 0.010(2) 0.016(3) 0.013(2) 0.0013(18) 0.0021(18) 0.001(2)
C13 0.016(2) 0.014(2) 0.014(2) 0.0033(19) 0.0015(18) 0.002(2)
C14 0.019(3) 0.016(3) 0.027(3) -0.005(2) -0.003(2) -0.005(2)

loop_
_atom_type_symbol
_atom_type_description
_atom_type_scat_dispersion_real
_atom_type_scat_dispersion_imag
_atom_type_scat_source
C C 0.0033 0.0016 'International Tables Vol C Tables 4.2.6.8 and 6.1.1.4'
H H 0.0000 0.0000 'International Tables Vol C Tables 4.2.6.8 and 6.1.1.4'
O O 0.0106 0.0060 'International Tables Vol C Tables 4.2.6.8 and 6.1.1.4'
P P 0.1023 0.0942 'International Tables Vol C Tables 4.2.6.8 and 6.1.1.4'
Cl Cl 0.1484 0.1585 'International Tables Vol C Tables 4.2.6.8 and 6.1.1.4'
Au Au -2.0133 8.8022 'International Tables Vol C Tables 4.2.6.8 and 6.1.1.4'

loop_
_geom_angle_atom_site_label_1
_geom_angle_atom_site_label_2
_geom_angle_atom_site_label_3
_geom_angle
_geom_angle_site_symmetry_3
P1 Au1 Cl1 174.37(4) .
C8 P1 C1 109.71(19) .
C8 P1 Au1 114.32(14) .
C1 P1 Au1 115.39(14) .
C8 P1 P1 102.24(15) 5_565
C1 P1 P1 103.77(15) 5_565
Au1 P1 P1 110.08(7) 5_565
C4 O1 C7 118.6(3) .
C2 C1 C6 118.7(4) .
C2 C1 P1 119.4(3) .
C6 C1 P1 121.9(3) .
C11 O2 C14 118.4(3) .
C3 C2 C1 121.7(4) .
C2 C3 C4 118.7(4) .
O1 C4 C5 115.7(4) .
O1 C4 C3 124.1(4) .
C5 C4 C3 120.2(4) .
C6 C5 C4 119.9(4) .
C5 C6 C1 120.5(4) .
C13 C8 C9 117.9(4) .
C13 C8 P1 118.9(3) .
C9 C8 P1 122.8(3) .
C10 C9 C8 120.6(4) .
C9 C10 C11 120.8(4) .
O2 C11 C10 116.3(4) .
O2 C11 C12 123.9(4) .
C10 C11 C12 119.8(4) .
C13 C12 C11 119.3(4) .
C12 C13 C8 121.5(4) .

loop_
_geom_bond_atom_site_label_1
_geom_bond_atom_site_label_2
_geom_bond_distance
_geom_bond_site_symmetry_2
Au1 P1 2.2318(11) .
Au1 Cl1 2.2856(11) .
P1 C8 1.795(4) .
P1 C1 1.818(4) .
P1 P1 2.249(2) 5_565
O1 C4 1.354(5) .
O1 C7 1.437(5) .
C1 C2 1.388(6) .
C1 C6 1.394(6) .
O2 C11 1.358(5) .
O2 C14 1.431(5) .
C2 C3 1.386(6) .
C3 C4 1.395(6) .
C4 C5 1.395(6) .
C5 C6 1.382(6) .
C8 C13 1.399(6) .
C8 C9 1.407(6) .
C9 C10 1.378(6) .
C10 C11 1.385(6) .
C11 C12 1.397(6) .
C12 C13 1.389(6) .
